data_7246581
loop_
_publ_author_name
'Zorina-Tikhonova, Ekaterina N.'
'Chistyakov, Aleksandr S.'
'Novikova, Veronika A.'
'Knyazev, Daniil A.'
'Gogoleva, Natalia V.'
'Blinou, Daniil O.'
'Efimov, Nikolay N.'
'Dorovatovskii, Pavel V.'
'Kiskin, Mikhail A.'
'Eremenko, Igor L.'
'Vologzhanina, Anna V.'

_publ_section_title
;
 Design and synthesis of copper(ii) malonates with N,N&#x2032;-containing
 linkers
;
_journal_issue 19
_journal_name_full CrystEngComm
_journal_page_first 2859
_journal_page_last 2870
_journal_paper_doi 10.1039/D3CE00081H
_journal_volume 25
_journal_year 2023
_chemical_formula_moiety 'C64 H70 Cu4 N6 O16, 5(H2 O)'
_chemical_formula_sum 'C64 H80 Cu4 N6 O21'
_chemical_formula_weight 1523.50
_space_group_crystal_system monoclinic
_space_group_IT_number 15
_space_group_name_Hall '-C 2yc'
_space_group_name_H-M_alt 'C 1 2/c 1'
_atom_sites_solution_hydrogens mixed
_audit_creation_date 2023-02-15
_audit_creation_method
;
Olex2 1.5
(compiled 2022.04.07 svn.rca3783a0 for OlexSys, GUI svn.r6498)
;
_audit_update_record
;
2023-03-28 deposited with the CCDC.	2023-04-06 downloaded from the CCDC.
;
_cell_angle_alpha 90
_cell_angle_beta 97.09(3)
_cell_angle_gamma 90
_cell_formula_units_Z 4
_cell_length_a 20.737(4)
_cell_length_b 8.4420(17)
_cell_length_c 40.952(8)
_cell_measurement_reflns_used 3587
_cell_measurement_temperature 100
_cell_measurement_theta_max 26.364
_cell_measurement_theta_min 2.487
_cell_volume 7114(2)
_computing_cell_refinement 'SAINT v8.34A (Bruker, 2013)'
_computing_data_reduction 'SAINT v8.34A (Bruker, 2013)'
_computing_molecular_graphics 'Olex2 1.5 (Dolomanov et al., 2009)'
_computing_publication_material 'Olex2 1.5 (Dolomanov et al., 2009)'
_computing_structure_refinement 'SHELXL 2018/3 (Sheldrick, 2015)'
_diffrn_ambient_temperature 100.00
_diffrn_measured_fraction_theta_full 0.995
_diffrn_measured_fraction_theta_max 0.996
_diffrn_measurement_device_type 'Mar CCD area detector'
_diffrn_measurement_method 'omega scans'
_diffrn_radiation_wavelength 0.788
_diffrn_reflns_av_unetI/netI 0.0318
_diffrn_reflns_Laue_measured_fraction_full 0.995
_diffrn_reflns_Laue_measured_fraction_max 0.996
_diffrn_reflns_limit_h_max 26
_diffrn_reflns_limit_h_min -26
_diffrn_reflns_limit_k_max 11
_diffrn_reflns_limit_k_min -11
_diffrn_reflns_limit_l_max 53
_diffrn_reflns_limit_l_min -42
_diffrn_reflns_number 8265
_diffrn_reflns_point_group_measured_fraction_full 0.995
_diffrn_reflns_point_group_measured_fraction_max 0.996
_diffrn_reflns_theta_full 28.216
_diffrn_reflns_theta_max 31.007
_diffrn_reflns_theta_min 2.334
_diffrn_source_current 30.0
_diffrn_source_power 1.5
_diffrn_source_voltage 50.0
_exptl_absorpt_coefficient_mu 1.653
_exptl_absorpt_correction_T_max 0.7461
_exptl_absorpt_correction_T_min 0.5837
_exptl_absorpt_correction_type multi-scan
_exptl_absorpt_process_details SCALA
_exptl_crystal_colour blue
_exptl_crystal_colour_primary blue
_exptl_crystal_density_diffrn 1.422
_exptl_crystal_description plate
_exptl_crystal_F_000 3160
_exptl_crystal_size_max 0.16
_exptl_crystal_size_mid 0.15
_exptl_crystal_size_min 0.02
_refine_diff_density_max 2.149
_refine_diff_density_min -2.119
_refine_diff_density_rms 0.172
_refine_ls_extinction_method none
_refine_ls_goodness_of_fit_ref 1.039
_refine_ls_hydrogen_treatment constr
_refine_ls_matrix_type full
_refine_ls_number_parameters 437
_refine_ls_number_reflns 8265
_refine_ls_number_restraints 6
_refine_ls_restrained_S_all 1.039
_refine_ls_R_factor_all 0.1042
_refine_ls_R_factor_gt 0.0864
_refine_ls_shift/su_max 0.000
_refine_ls_shift/su_mean 0.000
_refine_ls_structure_factor_coef Fsqd
_refine_ls_weighting_details 'w=1/[\s^2^(Fo^2^)+(0.0620P)^2^+100.0318P] where P=(Fo^2^+2Fc^2^)/3'
_refine_ls_weighting_scheme calc
_refine_ls_wR_factor_gt 0.2121
_refine_ls_wR_factor_ref 0.2228
_reflns_Friedel_coverage 0.000
_reflns_number_gt 6432
_reflns_number_total 8265
_reflns_threshold_expression 'I > 2\s(I)'
_cod_data_source_file d3ce00081h2.cif
_cod_data_source_block 6
_cod_depositor_comments 'Adding full bibliography for 7246576--7246583.cif.'
_cod_original_cell_volume 7114(3)
_cod_database_code 7246581
_shelx_shelxl_version_number 2018/3
_shelx_space_group_comment
;
The symmetry employed for this shelxl refinement is uniquely defined
by the following loop, which should always be used as a source of
symmetry information in preference to the above space-group names.
They are only intended as comments.
;
_shelx_estimated_absorpt_t_max 0.968
_shelx_estimated_absorpt_t_min 0.778
_olex2_refinement_description
;
1. Twinned data refinement
 Scales: 0.718(6)
 0.282(6)
2. Fixed Uiso
 At 1.2 times of:
  All C(H) groups, All C(H,H) groups
 At 1.5 times of:
  All C(H,H,H) groups, All O(H,H) groups
3. Uiso/Uaniso restraints and constraints
Uanis(O12) \\sim Ueq: with sigma of 0.005 and sigma for terminal atoms of 0.005
Uanis(O6) = Uanis(O5)
4. Others
 Fixed Sof: H10A(0.5) H10B(0.5) O11(0.5) H11C(0.5) H11D(0.5) O12(0.5)
 H12D(0.5) H12E(0.5)
5.a Riding coordinates:
 O9(H9A,H9B), O10(H10A,H10B), O11(H11C,H11D), O12(H12D,H12E)
5.b Secondary CH2 refined with riding coordinates:
 C4(H4A,H4B), C6(H6A,H6B), C11(H11A,H11B), C13(H13A,H13B)
5.c Aromatic/amide H refined with riding coordinates:
 C15(H15), C16(H16), C18(H18), C19(H19), C20(H20), C21(H21), C22(H22),
 C24(H24), C25(H25), C26(H26), C27(H27), C28(H28), C29(H29), C31(H31), C32(H32)
5.d Idealised Me refined as rotating group:
 C5(H5A,H5B,H5C), C7(H7A,H7B,H7C), C12(H12A,H12B,H12C), C14(H14A,H14B,H14C)
;
_olex2_submission_special_instructions 'No special instructions were received'

loop_
_space_group_symop_operation_xyz
'x, y, z'
'-x, y, -z+1/2'
'x+1/2, y+1/2, z'
'-x+1/2, y+1/2, -z+1/2'
'-x, -y, -z'
'x, -y, z-1/2'
'-x+1/2, -y+1/2, -z'
'x+1/2, -y+1/2, z-1/2'

loop_
_atom_site_label
_atom_site_type_symbol
_atom_site_fract_x
_atom_site_fract_y
_atom_site_fract_z
_atom_site_U_iso_or_equiv
_atom_site_adp_type
_atom_site_occupancy
_atom_site_site_symmetry_order
_atom_site_calc_flag
_atom_site_refinement_flags_posn
_atom_site_refinement_flags_adp
_atom_site_refinement_flags_occupancy
_atom_site_disorder_assembly
_atom_site_disorder_group
Cu1 Cu 0.49254(3) 0.20482(8) 0.36913(2) 0.03013(19) Uani 1 1 d . . . . .
Cu2 Cu 0.50618(3) 0.70824(9) 0.37809(2) 0.03166(19) Uani 1 1 d . . . . .
O1 O 0.5233(2) -0.0135(5) 0.36610(10) 0.0327(9) Uani 1 1 d . . . . .
O2 O 0.5691(2) -0.2196(5) 0.34664(9) 0.0327(9) Uani 1 1 d . . . . .
O3 O 0.5511(2) 0.2734(5) 0.33925(11) 0.0371(9) Uani 1 1 d . . . . .
O4 O 0.6439(2) 0.2877(6) 0.31878(15) 0.0562(14) Uani 1 1 d . . . . .
O5 O 0.4447(3) 0.1301(7) 0.40325(13) 0.0635(11) Uani 1 1 d . . . . .
O6 O 0.4137(3) 0.1121(7) 0.45237(13) 0.0635(11) Uani 1 1 d . . . . .
O7 O 0.4957(2) 0.4218(5) 0.38735(10) 0.0350(9) Uani 1 1 d . . . . .
O8 O 0.4535(2) 0.6184(5) 0.41165(10) 0.0351(9) Uani 1 1 d . . . . .
N1 N 0.5772(3) 0.7303(7) 0.41509(14) 0.0454(14) Uani 1 1 d . . . . .
N2 N 0.4314(3) 0.7064(7) 0.34390(12) 0.0373(11) Uani 1 1 d . . . . .
N3 N 0.0947(2) 0.7125(6) 0.16767(12) 0.0368(11) Uani 1 1 d . . . . .
C1 C 0.5658(3) -0.0700(7) 0.34952(13) 0.0301(11) Uani 1 1 d . . . . .
C2 C 0.6172(3) 0.0309(7) 0.33576(15) 0.0351(13) Uani 1 1 d . . . . .
C3 C 0.6021(3) 0.2091(8) 0.33105(15) 0.0356(13) Uani 1 1 d . . . . .
C4 C 0.6315(4) -0.0383(8) 0.30270(17) 0.0449(16) Uani 1 1 d . . . . .
H4A H 0.666791 0.023938 0.294615 0.054 Uiso 1 1 calc R U . . .
H4B H 0.647268 -0.148474 0.306247 0.054 Uiso 1 1 calc R U . . .
C5 C 0.5731(4) -0.0384(10) 0.27657(17) 0.0544(19) Uani 1 1 d . . . . .
H5A H 0.585964 -0.077240 0.255780 0.082 Uiso 1 1 calc R U . . .
H5B H 0.556070 0.069601 0.273536 0.082 Uiso 1 1 calc R U . . .
H5C H 0.539341 -0.107648 0.283507 0.082 Uiso 1 1 calc R U . . .
C6 C 0.6784(3) 0.0207(9) 0.36166(18) 0.0473(16) Uani 1 1 d . . . . .
H6A H 0.689018 -0.092272 0.365984 0.057 Uiso 1 1 calc R U . . .
H6B H 0.715500 0.069191 0.352239 0.057 Uiso 1 1 calc R U . . .
C7 C 0.6713(4) 0.1016(12) 0.39412(19) 0.061(2) Uani 1 1 d . . . . .
H7A H 0.650818 0.205376 0.389866 0.091 Uiso 1 1 calc R U . . .
H7B H 0.714279 0.115339 0.406708 0.091 Uiso 1 1 calc R U . . .
H7C H 0.644169 0.036161 0.406746 0.091 Uiso 1 1 calc R U . . .
C8 C 0.4345(4) 0.1924(8) 0.43010(16) 0.0475(17) Uani 1 1 d . . . . .
C9 C 0.4496(3) 0.3649(8) 0.43863(14) 0.0362(13) Uani 1 1 d . . . . .
C10 C 0.4654(3) 0.4703(8) 0.41021(14) 0.0353(13) Uani 1 1 d . . . . .
C11 C 0.5112(4) 0.3697(10) 0.46461(17) 0.0538(19) Uani 1 1 d . . . . .
H11A H 0.520758 0.482044 0.470148 0.065 Uiso 1 1 calc R U . . .
H11B H 0.500168 0.317496 0.484850 0.065 Uiso 1 1 calc R U . . .
C12 C 0.5710(4) 0.2968(13) 0.4559(2) 0.072(3) Uani 1 1 d . . . . .
H12A H 0.583255 0.347206 0.436047 0.108 Uiso 1 1 calc R U . . .
H12B H 0.563699 0.183436 0.451877 0.108 Uiso 1 1 calc R U . . .
H12C H 0.605958 0.311133 0.474095 0.108 Uiso 1 1 calc R U . . .
C13 C 0.3916(4) 0.4328(10) 0.45391(18) 0.0519(18) Uani 1 1 d . . . . .
H13A H 0.385647 0.371589 0.473939 0.062 Uiso 1 1 calc R U . . .
H13B H 0.401141 0.543864 0.460599 0.062 Uiso 1 1 calc R U . . .
C14 C 0.3287(4) 0.4281(15) 0.4304(3) 0.083(3) Uani 1 1 d . . . . .
H14A H 0.322590 0.321749 0.420875 0.125 Uiso 1 1 calc R U . . .
H14B H 0.331017 0.505409 0.412697 0.125 Uiso 1 1 calc R U . . .
H14C H 0.292012 0.454017 0.442363 0.125 Uiso 1 1 calc R U . . .
C15 C 0.5660(4) 0.8149(9) 0.44190(16) 0.0474(17) Uani 1 1 d . . . . .
H15 H 0.525025 0.864616 0.442196 0.057 Uiso 1 1 calc R U . . .
C16 C 0.6126(4) 0.8307(10) 0.46878(18) 0.0530(19) Uani 1 1 d . . . . .
H16 H 0.603673 0.889777 0.487456 0.064 Uiso 1 1 calc R U . . .
C17 C 0.6720(4) 0.7600(9) 0.46816(17) 0.0506(18) Uani 1 1 d . . . . .
C18 C 0.6841(4) 0.6737(10) 0.4406(2) 0.056(2) Uani 1 1 d . . . . .
H18 H 0.725010 0.624389 0.439735 0.068 Uiso 1 1 calc R U . . .
C19 C 0.6346(4) 0.6612(10) 0.41424(18) 0.0493(17) Uani 1 1 d . . . . .
H19 H 0.642150 0.602085 0.395338 0.059 Uiso 1 1 calc R U . . .
C20 C 0.7220(4) 0.7772(11) 0.4979(2) 0.060(2) Uani 1 1 d . . . . .
H20 H 0.709147 0.837047 0.515667 0.072 Uiso 1 1 calc R U . . .
C21 C 0.4345(3) 0.6454(8) 0.31365(15) 0.0386(14) Uani 1 1 d . . . . .
H21 H 0.473514 0.595842 0.309051 0.046 Uiso 1 1 calc R U . . .
C22 C 0.3822(3) 0.6534(8) 0.28922(15) 0.0400(14) Uani 1 1 d . . . . .
H22 H 0.385998 0.611492 0.268009 0.048 Uiso 1 1 calc R U . . .
C23 C 0.3242(3) 0.7226(8) 0.29554(16) 0.0375(13) Uani 1 1 d . . . . .
C24 C 0.3214(3) 0.7815(9) 0.32682(17) 0.0466(16) Uani 1 1 d . . . . .
H24 H 0.282349 0.827780 0.332284 0.056 Uiso 1 1 calc R U . . .
C25 C 0.3749(3) 0.7731(9) 0.34986(18) 0.0485(17) Uani 1 1 d . . . . .
H25 H 0.372135 0.816186 0.371071 0.058 Uiso 1 1 calc R U . . .
C26 C 0.2667(3) 0.7341(8) 0.27102(16) 0.0412(14) Uani 1 1 d . . . . .
H26 H 0.228063 0.773323 0.278423 0.049 Uiso 1 1 calc R U . . .
C27 C 0.2633(3) 0.6956(8) 0.23990(16) 0.0405(14) Uani 1 1 d . . . . .
H27 H 0.301870 0.657693 0.232280 0.049 Uiso 1 1 calc R U . . .
C28 C 0.1546(3) 0.6854(9) 0.15995(16) 0.0405(14) Uani 1 1 d . . . . .
H28 H 0.159410 0.668396 0.137443 0.049 Uiso 1 1 calc R U . . .
C29 C 0.2096(3) 0.6804(9) 0.18242(16) 0.0427(15) Uani 1 1 d . . . . .
H29 H 0.250780 0.659495 0.175427 0.051 Uiso 1 1 calc R U . . .
C30 C 0.2042(3) 0.7063(8) 0.21549(16) 0.0380(13) Uani 1 1 d . . . . .
C31 C 0.1429(3) 0.7362(9) 0.22394(16) 0.0428(15) Uani 1 1 d . . . . .
H31 H 0.137141 0.755195 0.246260 0.051 Uiso 1 1 calc R U . . .
C32 C 0.0893(3) 0.7384(8) 0.19956(15) 0.0394(14) Uani 1 1 d . . . . .
H32 H 0.047470 0.759009 0.205817 0.047 Uiso 1 1 calc R U . . .
O9 O 0.5986(2) 0.5684(6) 0.29356(11) 0.0435(11) Uani 1 1 d . . . . .
H9A H 0.604553 0.480699 0.303655 0.065 Uiso 1 1 d R U . . .
H9B H 0.598353 0.636968 0.308715 0.065 Uiso 1 1 d R U . . .
O10 O 0.500000 0.4136(10) 0.250000 0.0567(19) Uani 1 2 d S T P . .
H10A H 0.519680 0.460936 0.266650 0.085 Uiso 0.5 1 d R U P A -1
H10B H 0.482550 0.487616 0.237890 0.085 Uiso 0.5 1 d R U P A -1
O11 O 0.7316(8) 0.4784(17) 0.3764(4) 0.092(5) Uani 0.5 1 d . . P . .
H11C H 0.765433 0.419772 0.382649 0.138 Uiso 0.5 1 d R U P . .
H11D H 0.707413 0.431152 0.361229 0.138 Uiso 0.5 1 d R U P . .
O12 O 0.3365(7) 0.8534(17) 0.4282(3) 0.082(4) Uani 0.5 1 d . U P . .
H12D H 0.330971 0.926667 0.413183 0.123 Uiso 0.5 1 d R U P . .
H12E H 0.372171 0.879997 0.440403 0.123 Uiso 0.5 1 d R U P . .

loop_
_atom_site_aniso_label
_atom_site_aniso_U_11
_atom_site_aniso_U_22
_atom_site_aniso_U_33
_atom_site_aniso_U_23
_atom_site_aniso_U_13
_atom_site_aniso_U_12
Cu1 0.0313(4) 0.0286(4) 0.0318(4) 0.0025(3) 0.0092(3) -0.0006(3)
Cu2 0.0354(4) 0.0338(4) 0.0251(3) 0.0024(3) 0.0012(3) -0.0052(3)
O1 0.036(2) 0.030(2) 0.034(2) 0.0034(16) 0.0119(17) 0.0004(17)
O2 0.037(2) 0.032(2) 0.0293(19) 0.0028(16) 0.0060(16) 0.0015(17)
O3 0.036(2) 0.034(2) 0.044(2) 0.0062(19) 0.0165(18) 0.0051(18)
O4 0.049(3) 0.039(3) 0.088(4) 0.016(3) 0.038(3) 0.003(2)
O5 0.101(3) 0.048(2) 0.048(2) -0.0034(17) 0.037(2) -0.022(2)
O6 0.101(3) 0.048(2) 0.048(2) -0.0034(17) 0.037(2) -0.022(2)
O7 0.044(2) 0.032(2) 0.031(2) -0.0023(17) 0.0126(17) -0.0037(18)
O8 0.042(2) 0.033(2) 0.032(2) -0.0011(17) 0.0083(17) -0.0031(18)
N1 0.051(3) 0.042(3) 0.040(3) 0.013(2) -0.008(2) -0.014(3)
N2 0.038(3) 0.040(3) 0.033(2) 0.001(2) 0.000(2) -0.004(2)
N3 0.036(3) 0.039(3) 0.034(2) -0.001(2) 0.000(2) -0.004(2)
C1 0.031(3) 0.035(3) 0.025(2) 0.001(2) 0.003(2) 0.002(2)
C2 0.035(3) 0.034(3) 0.038(3) 0.005(2) 0.009(2) 0.003(2)
C3 0.032(3) 0.036(3) 0.040(3) 0.002(3) 0.014(2) -0.001(2)
C4 0.058(4) 0.034(3) 0.048(4) 0.008(3) 0.026(3) 0.002(3)
C5 0.080(5) 0.049(4) 0.034(3) 0.000(3) 0.007(3) -0.008(4)
C6 0.029(3) 0.055(4) 0.057(4) 0.012(3) 0.001(3) 0.000(3)
C7 0.039(4) 0.084(6) 0.054(4) -0.002(4) -0.013(3) -0.009(4)
C8 0.073(5) 0.036(3) 0.037(3) 0.002(3) 0.020(3) -0.013(3)
C9 0.042(3) 0.038(3) 0.030(3) 0.002(2) 0.009(2) -0.003(3)
C10 0.040(3) 0.037(3) 0.029(3) -0.003(2) 0.006(2) -0.006(3)
C11 0.060(5) 0.061(5) 0.038(3) 0.012(3) -0.001(3) -0.004(4)
C12 0.063(5) 0.083(7) 0.068(6) 0.009(5) 0.001(4) 0.000(5)
C13 0.058(4) 0.056(4) 0.048(4) 0.005(3) 0.027(3) 0.002(4)
C14 0.043(4) 0.118(9) 0.091(7) 0.042(7) 0.021(4) 0.000(5)
C15 0.061(4) 0.048(4) 0.032(3) 0.003(3) -0.001(3) -0.014(3)
C16 0.066(5) 0.051(4) 0.041(4) 0.004(3) 0.001(3) -0.015(4)
C17 0.065(5) 0.052(4) 0.035(3) 0.007(3) 0.003(3) -0.021(4)
C18 0.044(4) 0.061(5) 0.064(5) 0.017(4) 0.003(3) -0.010(4)
C19 0.046(4) 0.059(5) 0.043(4) 0.013(3) 0.003(3) -0.005(3)
C20 0.058(4) 0.069(5) 0.054(4) 0.012(4) 0.004(4) -0.013(4)
C21 0.039(3) 0.045(4) 0.033(3) 0.002(3) 0.005(2) 0.001(3)
C22 0.045(3) 0.046(4) 0.029(3) -0.001(3) 0.002(3) -0.004(3)
C23 0.034(3) 0.033(3) 0.043(3) 0.005(3) -0.001(3) -0.003(2)
C24 0.041(3) 0.050(4) 0.047(4) -0.005(3) 0.000(3) 0.006(3)
C25 0.044(4) 0.057(4) 0.045(4) -0.009(3) 0.006(3) 0.004(3)
C26 0.037(3) 0.043(4) 0.044(3) -0.001(3) 0.005(3) 0.002(3)
C27 0.039(3) 0.038(3) 0.045(3) 0.006(3) 0.006(3) -0.001(3)
C28 0.031(3) 0.054(4) 0.038(3) 0.005(3) 0.005(2) 0.001(3)
C29 0.033(3) 0.053(4) 0.041(3) 0.005(3) 0.001(3) -0.002(3)
C30 0.035(3) 0.038(3) 0.040(3) 0.003(3) 0.000(2) -0.007(3)
C31 0.048(4) 0.048(4) 0.031(3) 0.002(3) 0.001(3) 0.000(3)
C32 0.034(3) 0.047(4) 0.037(3) 0.001(3) 0.004(2) -0.001(3)
O9 0.052(3) 0.036(2) 0.045(2) 0.0006(19) 0.014(2) 0.000(2)
O10 0.070(5) 0.057(5) 0.044(4) 0.000 0.009(4) 0.000
O11 0.100(10) 0.074(9) 0.115(12) -0.031(8) 0.066(9) -0.019(8)
O12 0.088(5) 0.081(5) 0.080(5) -0.006(4) 0.016(4) -0.013(4)

loop_
_atom_type_symbol
_atom_type_description
_atom_type_scat_dispersion_real
_atom_type_scat_dispersion_imag
_atom_type_scat_source
C C 0.0050 0.0020 'International Tables Vol C Tables 4.2.6.8 and 6.1.1.4'
H H 0.0000 0.0000 'International Tables Vol C Tables 4.2.6.8 and 6.1.1.4'
Cu Cu 0.2940 1.5480 'International Tables Vol C Tables 4.2.6.8 and 6.1.1.4'
N N 0.0080 0.0040 'International Tables Vol C Tables 4.2.6.8 and 6.1.1.4'
O O 0.0150 0.0080 'International Tables Vol C Tables 4.2.6.8 and 6.1.1.4'

loop_
_geom_angle_atom_site_label_1
_geom_angle_atom_site_label_2
_geom_angle_atom_site_label_3
_geom_angle
_geom_angle_site_symmetry_1
_geom_angle_site_symmetry_3
_geom_angle_publ_flag
O1 Cu1 O7 154.18(18) . . ?
O1 Cu1 N3 103.32(19) . 4_545 ?
O3 Cu1 O1 90.37(17) . . ?
O3 Cu1 O5 171.9(2) . . ?
O3 Cu1 O7 88.11(18) . . ?
O3 Cu1 N3 94.93(19) . 4_545 ?
O5 Cu1 O1 86.5(2) . . ?
O5 Cu1 O7 91.5(2) . . ?
O5 Cu1 N3 93.0(2) . 4_545 ?
O7 Cu1 N3 102.50(19) . 4_545 ?
O2 Cu2 O1 57.51(15) 1_565 1_565 ?
O8 Cu2 O1 127.47(16) . 1_565 ?
O8 Cu2 O2 172.52(18) . 1_565 ?
N1 Cu2 O1 87.16(19) . 1_565 ?
N1 Cu2 O2 89.0(2) . 1_565 ?
N1 Cu2 O8 85.9(2) . . ?
N2 Cu2 O1 89.19(19) . 1_565 ?
N2 Cu2 O2 93.61(19) . 1_565 ?
N2 Cu2 O8 92.1(2) . . ?
N2 Cu2 N1 173.5(3) . . ?
Cu1 O1 Cu2 146.9(2) . 1_545 ?
C1 O1 Cu1 129.8(4) . . ?
C1 O1 Cu2 82.7(3) . 1_545 ?
C1 O2 Cu2 101.1(3) . 1_545 ?
C3 O3 Cu1 130.8(4) . . ?
C8 O5 Cu1 131.0(5) . . ?
C10 O7 Cu1 125.9(4) . . ?
C10 O8 Cu2 102.4(4) . . ?
C15 N1 Cu2 118.9(5) . . ?
C19 N1 Cu2 121.3(5) . . ?
C19 N1 C15 119.7(6) . . ?
C21 N2 Cu2 122.4(4) . . ?
C25 N2 Cu2 119.8(5) . . ?
C25 N2 C21 117.8(6) . . ?
C28 N3 Cu1 122.6(4) . 4 ?
C28 N3 C32 116.7(5) . . ?
C32 N3 Cu1 120.6(4) . 4 ?
O1 C1 O2 118.1(5) . . ?
O1 C1 C2 123.4(5) . . ?
O2 C1 C2 118.2(5) . . ?
C1 C2 C3 116.8(5) . . ?
C1 C2 C4 109.5(5) . . ?
C1 C2 C6 105.5(5) . . ?
C3 C2 C6 105.9(5) . . ?
C4 C2 C3 108.6(5) . . ?
C4 C2 C6 110.5(5) . . ?
O3 C3 C2 123.1(5) . . ?
O4 C3 O3 121.5(6) . . ?
O4 C3 C2 115.4(5) . . ?
C2 C4 H4A 108.9 . . ?
C2 C4 H4B 108.9 . . ?
H4A C4 H4B 107.7 . . ?
C5 C4 C2 113.4(6) . . ?
C5 C4 H4A 108.9 . . ?
C5 C4 H4B 108.9 . . ?
C4 C5 H5A 109.5 . . ?
C4 C5 H5B 109.5 . . ?
C4 C5 H5C 109.5 . . ?
H5A C5 H5B 109.5 . . ?
H5A C5 H5C 109.5 . . ?
H5B C5 H5C 109.5 . . ?
C2 C6 H6A 108.7 . . ?
C2 C6 H6B 108.7 . . ?
H6A C6 H6B 107.6 . . ?
C7 C6 C2 114.4(6) . . ?
C7 C6 H6A 108.7 . . ?
C7 C6 H6B 108.7 . . ?
C6 C7 H7A 109.5 . . ?
C6 C7 H7B 109.5 . . ?
C6 C7 H7C 109.5 . . ?
H7A C7 H7B 109.5 . . ?
H7A C7 H7C 109.5 . . ?
H7B C7 H7C 109.5 . . ?
O5 C8 C9 123.3(6) . . ?
O6 C8 O5 121.2(6) . . ?
O6 C8 C9 115.4(6) . . ?
C8 C9 C10 116.0(5) . . ?
C8 C9 C11 108.0(6) . . ?
C8 C9 C13 107.6(6) . . ?
C10 C9 C11 105.6(5) . . ?
C10 C9 C13 110.1(6) . . ?
C13 C9 C11 109.3(6) . . ?
O7 C10 O8 118.0(5) . . ?
O7 C10 C9 123.3(6) . . ?
O8 C10 C9 118.2(5) . . ?
C9 C11 H11A 107.8 . . ?
C9 C11 H11B 107.8 . . ?
H11A C11 H11B 107.1 . . ?
C12 C11 C9 118.0(7) . . ?
C12 C11 H11A 107.8 . . ?
C12 C11 H11B 107.8 . . ?
C11 C12 H12A 109.5 . . ?
C11 C12 H12B 109.5 . . ?
C11 C12 H12C 109.5 . . ?
H12A C12 H12B 109.5 . . ?
H12A C12 H12C 109.5 . . ?
H12B C12 H12C 109.5 . . ?
C9 C13 H13A 109.1 . . ?
C9 C13 H13B 109.1 . . ?
H13A C13 H13B 107.8 . . ?
C14 C13 C9 112.6(7) . . ?
C14 C13 H13A 109.1 . . ?
C14 C13 H13B 109.1 . . ?
C13 C14 H14A 109.5 . . ?
C13 C14 H14B 109.5 . . ?
C13 C14 H14C 109.5 . . ?
H14A C14 H14B 109.5 . . ?
H14A C14 H14C 109.5 . . ?
H14B C14 H14C 109.5 . . ?
N1 C15 H15 119.1 . . ?
N1 C15 C16 121.8(8) . . ?
C16 C15 H15 119.1 . . ?
C15 C16 H16 120.5 . . ?
C17 C16 C15 119.0(8) . . ?
C17 C16 H16 120.5 . . ?
C16 C17 C18 119.7(7) . . ?
C16 C17 C20 118.2(7) . . ?
C18 C17 C20 122.1(8) . . ?
C17 C18 H18 120.8 . . ?
C17 C18 C19 118.5(8) . . ?
C19 C18 H18 120.8 . . ?
N1 C19 C18 121.3(8) . . ?
N1 C19 H19 119.3 . . ?
C18 C19 H19 119.3 . . ?
C17 C20 H20 116.1 . . ?
C20 C20 C17 127.9(12) 7_666 . ?
C20 C20 H20 116.1 7_666 . ?
N2 C21 H21 119.3 . . ?
N2 C21 C22 121.5(6) . . ?
C22 C21 H21 119.3 . . ?
C21 C22 H22 119.8 . . ?
C21 C22 C23 120.3(6) . . ?
C23 C22 H22 119.8 . . ?
C22 C23 C26 123.4(6) . . ?
C24 C23 C22 117.4(6) . . ?
C24 C23 C26 119.2(6) . . ?
C23 C24 H24 120.1 . . ?
C25 C24 C23 119.8(7) . . ?
C25 C24 H24 120.1 . . ?
N2 C25 C24 123.1(6) . . ?
N2 C25 H25 118.5 . . ?
C24 C25 H25 118.5 . . ?
C23 C26 H26 116.8 . . ?
C27 C26 C23 126.3(6) . . ?
C27 C26 H26 116.8 . . ?
C26 C27 H27 117.2 . . ?
C26 C27 C30 125.5(6) . . ?
C30 C27 H27 117.2 . . ?
N3 C28 H28 117.8 . . ?
N3 C28 C29 124.3(6) . . ?
C29 C28 H28 117.8 . . ?
C28 C29 H29 120.4 . . ?
C28 C29 C30 119.2(6) . . ?
C30 C29 H29 120.4 . . ?
C29 C30 C27 119.2(6) . . ?
C31 C30 C27 123.4(6) . . ?
C31 C30 C29 117.4(6) . . ?
C30 C31 H31 120.1 . . ?
C30 C31 C32 119.9(6) . . ?
C32 C31 H31 120.1 . . ?
N3 C32 C31 122.5(6) . . ?
N3 C32 H32 118.8 . . ?
C31 C32 H32 118.8 . . ?
H9A O9 H9B 104.6 . . ?
H10A O10 H10B 104.5 . . ?
H11C O11 H11D 109.2 . . ?
H11D O11 H11C 109.2 . . ?
H11D O11 H11D 0.0 . . ?
H12D O12 H12E 104.5 . . ?

loop_
_geom_bond_atom_site_label_1
_geom_bond_atom_site_label_2
_geom_bond_distance
_geom_bond_site_symmetry_2
_geom_bond_publ_flag
Cu1 O1 1.959(4) . ?
Cu1 O3 1.918(4) . ?
Cu1 O5 1.918(5) . ?
Cu1 O7 1.976(4) . ?
Cu1 N3 2.208(5) 4_545 ?
Cu2 O1 2.435(4) 1_565 ?
Cu2 O2 2.036(4) 1_565 ?
Cu2 O8 2.007(4) . ?
Cu2 N1 1.987(5) . ?
Cu2 N2 1.958(5) . ?
O1 C1 1.270(7) . ?
O2 C1 1.271(7) . ?
O3 C3 1.270(7) . ?
O4 C3 1.244(7) . ?
O5 C8 1.260(8) . ?
O6 C8 1.255(8) . ?
O7 C10 1.259(7) . ?
O8 C10 1.276(8) . ?
N1 C15 1.353(9) . ?
N1 C19 1.331(10) . ?
N2 C21 1.351(8) . ?
N2 C25 1.349(9) . ?
N3 C28 1.339(8) . ?
N3 C32 1.342(8) . ?
C1 C2 1.526(8) . ?
C2 C3 1.544(9) . ?
C2 C4 1.537(9) . ?
C2 C6 1.553(9) . ?
C4 H4A 0.9900 . ?
C4 H4B 0.9900 . ?
C4 C5 1.515(11) . ?
C5 H5A 0.9800 . ?
C5 H5B 0.9800 . ?
C5 H5C 0.9800 . ?
C6 H6A 0.9900 . ?
C6 H6B 0.9900 . ?
C6 C7 1.518(11) . ?
C7 H7A 0.9800 . ?
C7 H7B 0.9800 . ?
C7 H7C 0.9800 . ?
C8 C9 1.521(9) . ?
C9 C10 1.533(8) . ?
C9 C11 1.559(9) . ?
C9 C13 1.534(9) . ?
C11 H11A 0.9900 . ?
C11 H11B 0.9900 . ?
C11 C12 1.467(12) . ?
C12 H12A 0.9800 . ?
C12 H12B 0.9800 . ?
C12 H12C 0.9800 . ?
C13 H13A 0.9900 . ?
C13 H13B 0.9900 . ?
C13 C14 1.524(12) . ?
C14 H14A 0.9800 . ?
C14 H14B 0.9800 . ?
C14 H14C 0.9800 . ?
C15 H15 0.9500 . ?
C15 C16 1.378(10) . ?
C16 H16 0.9500 . ?
C16 C17 1.372(12) . ?
C17 C18 1.391(12) . ?
C17 C20 1.507(11) . ?
C18 H18 0.9500 . ?
C18 C19 1.399(10) . ?
C19 H19 0.9500 . ?
C20 C20 1.239(17) 7_666 ?
C20 H20 0.9500 . ?
C21 H21 0.9500 . ?
C21 C22 1.383(9) . ?
C22 H22 0.9500 . ?
C22 C23 1.390(9) . ?
C23 C24 1.382(9) . ?
C23 C26 1.465(9) . ?
C24 H24 0.9500 . ?
C24 C25 1.366(10) . ?
C25 H25 0.9500 . ?
C26 H26 0.9500 . ?
C26 C27 1.308(9) . ?
C27 H27 0.9500 . ?
C27 C30 1.485(9) . ?
C28 H28 0.9500 . ?
C28 C29 1.375(9) . ?
C29 H29 0.9500 . ?
C29 C30 1.390(9) . ?
C30 C31 1.381(9) . ?
C31 H31 0.9500 . ?
C31 C32 1.400(9) . ?
C32 H32 0.9500 . ?
O9 H9A 0.8496 . ?
O9 H9B 0.8493 . ?
O10 H10A 0.8499 . ?
O10 H10B 0.8501 . ?
O11 H11C 0.8699 . ?
O11 H11D 0.8498 . ?
O11 H11D 0.8498 . ?
O12 H12D 0.8701 . ?
O12 H12E 0.8697 . ?

loop_
_geom_torsion_atom_site_label_1
_geom_torsion_atom_site_label_2
_geom_torsion_atom_site_label_3
_geom_torsion_atom_site_label_4
_geom_torsion
_geom_torsion_site_symmetry_1
_geom_torsion_site_symmetry_2
_geom_torsion_site_symmetry_3
_geom_torsion_site_symmetry_4
_geom_torsion_publ_flag
Cu1 O1 C1 O2 -167.0(4) . . . . ?
Cu1 O1 C1 C2 19.1(8) . . . . ?
Cu1 O3 C3 O4 -159.5(5) . . . . ?
Cu1 O3 C3 C2 19.9(9) . . . . ?
Cu1 O5 C8 O6 -164.7(6) . . . . ?
Cu1 O5 C8 C9 12.0(13) . . . . ?
Cu1 O7 C10 O8 -155.8(4) . . . . ?
Cu1 O7 C10 C9 32.1(8) . . . . ?
Cu1 N3 C28 C29 -176.2(5) 4 . . . ?
Cu1 N3 C32 C31 176.6(5) 4 . . . ?
Cu2 O1 C1 O2 6.4(5) 1_545 . . . ?
Cu2 O1 C1 C2 -167.5(5) 1_545 . . . ?
Cu2 O2 C1 O1 -7.7(6) 1_545 . . . ?
Cu2 O2 C1 C2 166.5(4) 1_545 . . . ?
Cu2 O8 C10 O7 -9.4(6) . . . . ?
Cu2 O8 C10 C9 163.2(5) . . . . ?
Cu2 N1 C15 C16 178.0(5) . . . . ?
Cu2 N1 C19 C18 -178.5(5) . . . . ?
Cu2 N2 C21 C22 -176.2(5) . . . . ?
Cu2 N2 C25 C24 177.5(6) . . . . ?
O1 C1 C2 C3 -22.2(8) . . . . ?
O1 C1 C2 C4 -146.0(6) . . . . ?
O1 C1 C2 C6 95.1(7) . . . . ?
O2 C1 C2 C3 163.9(5) . . . . ?
O2 C1 C2 C4 40.1(7) . . . . ?
O2 C1 C2 C6 -78.8(7) . . . . ?
O5 C8 C9 C10 11.8(11) . . . . ?
O5 C8 C9 C11 -106.5(9) . . . . ?
O5 C8 C9 C13 135.7(8) . . . . ?
O6 C8 C9 C10 -171.3(7) . . . . ?
O6 C8 C9 C11 70.4(9) . . . . ?
O6 C8 C9 C13 -47.4(9) . . . . ?
N1 C15 C16 C17 0.6(11) . . . . ?
N2 C21 C22 C23 -1.3(10) . . . . ?
N3 C28 C29 C30 -0.6(11) . . . . ?
C1 C2 C3 O3 2.8(9) . . . . ?
C1 C2 C3 O4 -177.7(6) . . . . ?
C1 C2 C4 C5 62.0(7) . . . . ?
C1 C2 C6 C7 -67.8(8) . . . . ?
C3 C2 C4 C5 -66.5(7) . . . . ?
C3 C2 C6 C7 56.6(8) . . . . ?
C4 C2 C3 O3 127.1(7) . . . . ?
C4 C2 C3 O4 -53.5(8) . . . . ?
C4 C2 C6 C7 174.0(6) . . . . ?
C6 C2 C3 O3 -114.2(7) . . . . ?
C6 C2 C3 O4 65.2(7) . . . . ?
C6 C2 C4 C5 177.7(6) . . . . ?
C8 C9 C10 O7 -34.9(9) . . . . ?
C8 C9 C10 O8 153.0(6) . . . . ?
C8 C9 C11 C12 57.8(9) . . . . ?
C8 C9 C13 C14 -61.3(8) . . . . ?
C10 C9 C11 C12 -66.9(9) . . . . ?
C10 C9 C13 C14 66.1(8) . . . . ?
C11 C9 C10 O7 84.7(7) . . . . ?
C11 C9 C10 O8 -87.4(7) . . . . ?
C11 C9 C13 C14 -178.3(7) . . . . ?
C13 C9 C10 O7 -157.4(6) . . . . ?
C13 C9 C10 O8 30.4(8) . . . . ?
C13 C9 C11 C12 174.6(7) . . . . ?
C15 N1 C19 C18 0.1(10) . . . . ?
C15 C16 C17 C18 -0.2(11) . . . . ?
C15 C16 C17 C20 -179.4(7) . . . . ?
C16 C17 C18 C19 -0.3(11) . . . . ?
C16 C17 C20 C20 -179.9(11) . . . 7_666 ?
C17 C18 C19 N1 0.4(11) . . . . ?
C18 C17 C20 C20 0.9(16) . . . 7_666 ?
C19 N1 C15 C16 -0.6(10) . . . . ?
C20 C17 C18 C19 178.9(7) . . . . ?
C21 N2 C25 C24 -0.1(11) . . . . ?
C21 C22 C23 C24 -0.1(10) . . . . ?
C21 C22 C23 C26 -179.5(6) . . . . ?
C22 C23 C24 C25 1.3(11) . . . . ?
C22 C23 C26 C27 -6.4(11) . . . . ?
C23 C24 C25 N2 -1.2(12) . . . . ?
C23 C26 C27 C30 179.2(6) . . . . ?
C24 C23 C26 C27 174.2(7) . . . . ?
C25 N2 C21 C22 1.3(10) . . . . ?
C26 C23 C24 C25 -179.3(7) . . . . ?
C26 C27 C30 C29 172.0(7) . . . . ?
C26 C27 C30 C31 -10.1(11) . . . . ?
C27 C30 C31 C32 -177.6(6) . . . . ?
C28 N3 C32 C31 -0.6(10) . . . . ?
C28 C29 C30 C27 178.0(6) . . . . ?
C28 C29 C30 C31 -0.1(10) . . . . ?
C29 C30 C31 C32 0.4(10) . . . . ?
C30 C31 C32 N3 -0.1(11) . . . . ?
C32 N3 C28 C29 0.9(10) . . . . ?

loop_
_twin_individual_id
_twin_individual_mass_fraction_refined
1 0.718(6)
2 0.282(6)
